data_4075047
loop_
_publ_author_name
'Huynh, Han Vinh'
'Meier, Nicole'
'Pape, Tania'
'Hahn, F. Ekkehardt'

_publ_section_title
;
 Benzothiazolin-2-ylidene Complexes of Iridium(I)
;
_journal_issue 12
_journal_name_full Organometallics
_journal_page_first 3012
_journal_paper_doi 10.1021/om060006i
_journal_volume 25
_journal_year 2006
_chemical_formula_sum 'C15 H17 Br Ir N S'
_chemical_formula_weight 515.47
_chemical_name_systematic
; 
 ? 
;
_space_group_IT_number 15
_symmetry_cell_setting monoclinic
_symmetry_space_group_name_Hall '-C 2yc'
_symmetry_space_group_name_H-M 'C 1 2/c 1'
_atom_sites_solution_hydrogens geom
_atom_sites_solution_primary direct
_atom_sites_solution_secondary difmap
_audit_creation_method SHELXL-97
_cell_angle_alpha 90.00
_cell_angle_beta 123.502(4)
_cell_angle_gamma 90.00
_cell_formula_units_Z 8
_cell_length_a 20.455(6)
_cell_length_b 11.712(3)
_cell_length_c 14.630(4)
_cell_measurement_reflns_used 900
_cell_measurement_temperature 153(2)
_cell_measurement_theta_max 22.5
_cell_measurement_theta_min 1
_cell_volume 2922.6(14)
_computing_cell_refinement 'SAINT (Bruker AXS, 2000)'
_computing_data_collection 'SMART (Bruker AXS, 2000)'
_computing_data_reduction 'SAINT,SADABS (Bruker AXS, 2000)'
_computing_molecular_graphics
;
ORTEP3,L.J. Farrugia, J. Appl. Cryst. (1997) 30, 565
;
_computing_structure_refinement 'SHELXL-97 (Sheldrick, 1997)'
_computing_structure_solution 'SHELXS-97 (Sheldrick, 1990)'
_diffrn_ambient_temperature 153(2)
_diffrn_detector_area_resol_mean 80
_diffrn_measured_fraction_theta_full 0.994
_diffrn_measured_fraction_theta_max 0.994
_diffrn_measurement_device_type 'CCD area detector'
_diffrn_measurement_method 'Omega and Phi scans'
_diffrn_radiation_monochromator graphite
_diffrn_radiation_source 'rotating anode'
_diffrn_radiation_type MoK\a
_diffrn_radiation_wavelength 0.71073
_diffrn_reflns_av_R_equivalents 0.0470
_diffrn_reflns_av_sigmaI/netI 0.0424
_diffrn_reflns_limit_h_max 28
_diffrn_reflns_limit_h_min -28
_diffrn_reflns_limit_k_max 16
_diffrn_reflns_limit_k_min -16
_diffrn_reflns_limit_l_max 20
_diffrn_reflns_limit_l_min -20
_diffrn_reflns_number 16564
_diffrn_reflns_theta_full 30.03
_diffrn_reflns_theta_max 30.03
_diffrn_reflns_theta_min 2.11
_exptl_absorpt_coefficient_mu 11.999
_exptl_absorpt_correction_T_max 0.2662
_exptl_absorpt_correction_T_min 0.1608
_exptl_absorpt_correction_type multi-scan
_exptl_absorpt_process_details
; 
 Corrections were done with the SADABS program, utilizing the none merged
 raw data obtained from the integration process. Integration and final cell
 refinement were done with SAINT.

 SADABS reports ratio of Tmin/Tmax =  0.612070 

;
_exptl_crystal_colour yellow
_exptl_crystal_density_diffrn 2.343
_exptl_crystal_density_method 'not measured'
_exptl_crystal_description 'transparent blocks'
_exptl_crystal_F_000 1936
_exptl_crystal_size_max 0.24
_exptl_crystal_size_mid 0.18
_exptl_crystal_size_min 0.15
_refine_diff_density_max 1.507
_refine_diff_density_min -2.861
_refine_diff_density_rms 0.201
_refine_ls_extinction_method none
_refine_ls_goodness_of_fit_ref 1.076
_refine_ls_hydrogen_treatment noref
_refine_ls_matrix_type full
_refine_ls_number_parameters 172
_refine_ls_number_reflns 4266
_refine_ls_number_restraints 0
_refine_ls_restrained_S_all 1.076
_refine_ls_R_factor_all 0.0339
_refine_ls_R_factor_gt 0.0283
_refine_ls_shift/su_max 0.002
_refine_ls_shift/su_mean 0.000
_refine_ls_structure_factor_coef Fsqd
_refine_ls_weighting_details 'calc w=1/[\s^2^(Fo^2^)+(0.0209P)^2^+14.6062P] where P=(Fo^2^+2Fc^2^)/3'
_refine_ls_weighting_scheme calc
_refine_ls_wR_factor_gt 0.0630
_refine_ls_wR_factor_ref 0.0648
_reflns_number_gt 3818
_reflns_number_total 4266
_reflns_threshold_expression >2sigma(I)
_cod_data_source_file om060006isi20060104_092211.cif
_cod_data_source_block sad
_cod_original_cell_volume 2922.5(14)
_cod_original_sg_symbol_H-M C2/c
_cod_database_code 4075047

loop_
_symmetry_equiv_pos_as_xyz
'x, y, z'
'-x, y, -z+1/2'
'x+1/2, y+1/2, z'
'-x+1/2, y+1/2, -z+1/2'
'-x, -y, -z'
'x, -y, z-1/2'
'-x+1/2, -y+1/2, -z'
'x+1/2, -y+1/2, z-1/2'

loop_
_atom_site_label
_atom_site_type_symbol
_atom_site_fract_x
_atom_site_fract_y
_atom_site_fract_z
_atom_site_U_iso_or_equiv
_atom_site_adp_type
_atom_site_occupancy
_atom_site_symmetry_multiplicity
_atom_site_calc_flag
_atom_site_refinement_flags
Ir Ir 0.219031(8) 0.573855(12) 0.366605(12) 0.00845(5) Uani 1 1 d .
Br Br 0.18010(3) 0.74772(4) 0.25044(4) 0.01811(10) Uani 1 1 d .
C1 C 0.3680(3) 0.6921(4) 0.5424(4) 0.0182(9) Uani 1 1 d .
H1 H 0.3412 0.7117 0.5765 0.022 Uiso 1 1 calc R
C2 C 0.3858(2) 0.6149(3) 0.4182(3) 0.0090(7) Uani 1 1 d .
N N 0.3347(2) 0.6324(3) 0.4520(3) 0.0121(7) Uani 1 1 d .
S S 0.46296(6) 0.73274(10) 0.59554(10) 0.0203(2) Uani 1 1 d .
C3 C 0.4593(2) 0.6652(3) 0.4882(3) 0.0114(8) Uani 1 1 d .
C4 C 0.5186(2) 0.6561(4) 0.4677(4) 0.0149(8) Uani 1 1 d .
H4 H 0.5685 0.6904 0.5149 0.018 Uiso 1 1 calc R
C5 C 0.5015(3) 0.5956(4) 0.3768(4) 0.0180(9) Uani 1 1 d .
H5 H 0.5400 0.5895 0.3599 0.022 Uiso 1 1 calc R
C6 C 0.4283(3) 0.5423(4) 0.3080(4) 0.0170(9) Uani 1 1 d .
H6 H 0.4192 0.4983 0.2474 0.020 Uiso 1 1 calc R
C7 C 0.3700(3) 0.5528(3) 0.3270(3) 0.0133(8) Uani 1 1 d .
H7 H 0.3201 0.5186 0.2792 0.016 Uiso 1 1 calc R
C8 C 0.2539(3) 0.4066(4) 0.4331(4) 0.0175(9) Uani 1 1 d .
H8 H 0.2991 0.4167 0.4309 0.021 Uiso 1 1 calc R
C9 C 0.2445(3) 0.4783(4) 0.5038(3) 0.0154(8) Uani 1 1 d .
H9 H 0.2846 0.5324 0.5472 0.018 Uiso 1 1 calc R
C10 C 0.1745(3) 0.4742(4) 0.5143(4) 0.0194(9) Uani 1 1 d .
H10A H 0.1760 0.5415 0.5563 0.023 Uiso 1 1 calc R
H10B H 0.1783 0.4049 0.5557 0.023 Uiso 1 1 calc R
C11 C 0.0962(3) 0.4729(4) 0.4019(4) 0.0179(9) Uani 1 1 d .
H11A H 0.0805 0.3928 0.3781 0.021 Uiso 1 1 calc R
H11B H 0.0552 0.5088 0.4085 0.021 Uiso 1 1 calc R
C12 C 0.1020(2) 0.5361(4) 0.3163(3) 0.0125(8) Uani 1 1 d .
H12 H 0.0942 0.6164 0.3108 0.015 Uiso 1 1 calc R
C13 C 0.1181(2) 0.4842(4) 0.2448(4) 0.0149(8) Uani 1 1 d .
H13 H 0.1174 0.5311 0.1913 0.018 Uiso 1 1 calc R
C14 C 0.1364(3) 0.3591(4) 0.2462(4) 0.0209(9) Uani 1 1 d .
H14A H 0.1574 0.3470 0.2000 0.025 Uiso 1 1 calc R
H14B H 0.0874 0.3144 0.2140 0.025 Uiso 1 1 calc R
C15 C 0.1957(3) 0.3151(4) 0.3614(4) 0.0217(10) Uani 1 1 d .
H15A H 0.1676 0.2883 0.3949 0.026 Uiso 1 1 calc R
H15B H 0.2242 0.2492 0.3571 0.026 Uiso 1 1 calc R

loop_
_atom_site_aniso_label
_atom_site_aniso_U_11
_atom_site_aniso_U_22
_atom_site_aniso_U_33
_atom_site_aniso_U_23
_atom_site_aniso_U_13
_atom_site_aniso_U_12
Ir 0.00442(8) 0.01083(8) 0.00791(8) 0.00029(6) 0.00203(6) 0.00079(5)
Br 0.0173(2) 0.0168(2) 0.0197(2) 0.00652(16) 0.00988(18) 0.00301(16)
C1 0.0099(19) 0.027(2) 0.020(2) -0.0070(18) 0.0102(18) -0.0011(17)
C2 0.0049(17) 0.0101(17) 0.0076(17) 0.0029(14) 0.0006(14) 0.0017(14)
N 0.0071(15) 0.0143(16) 0.0139(17) -0.0010(13) 0.0051(14) -0.0001(13)
S 0.0105(5) 0.0289(6) 0.0189(5) -0.0160(5) 0.0066(4) -0.0056(4)
C3 0.0056(17) 0.0160(19) 0.0100(18) -0.0011(15) 0.0027(15) 0.0020(15)
C4 0.0076(18) 0.021(2) 0.015(2) 0.0000(17) 0.0053(16) 0.0003(16)
C5 0.012(2) 0.028(2) 0.014(2) 0.0039(18) 0.0077(18) 0.0061(17)
C6 0.017(2) 0.022(2) 0.0113(19) -0.0032(17) 0.0078(18) -0.0015(18)
C7 0.0111(19) 0.0146(19) 0.0099(18) 0.0004(15) 0.0031(16) -0.0015(15)
C8 0.014(2) 0.017(2) 0.023(2) 0.0067(17) 0.0109(19) 0.0043(16)
C9 0.013(2) 0.018(2) 0.0106(19) 0.0087(16) 0.0037(16) 0.0014(16)
C10 0.017(2) 0.026(2) 0.019(2) 0.0020(19) 0.0128(19) 0.0005(18)
C11 0.013(2) 0.021(2) 0.022(2) 0.0023(18) 0.0116(19) 0.0025(17)
C12 0.0029(17) 0.0146(18) 0.016(2) 0.0002(16) 0.0026(16) -0.0019(14)
C13 0.0097(19) 0.016(2) 0.016(2) -0.0009(16) 0.0055(17) -0.0025(15)
C14 0.022(2) 0.019(2) 0.022(2) -0.0060(18) 0.012(2) -0.0020(18)
C15 0.019(2) 0.013(2) 0.036(3) 0.0022(19) 0.017(2) 0.0075(17)

loop_
_atom_type_symbol
_atom_type_description
_atom_type_scat_dispersion_real
_atom_type_scat_dispersion_imag
_atom_type_scat_source
C C 0.0033 0.0016 'International Tables Vol C Tables 4.2.6.8 and 6.1.1.4'
H H 0.0000 0.0000 'International Tables Vol C Tables 4.2.6.8 and 6.1.1.4'
N N 0.0061 0.0033 'International Tables Vol C Tables 4.2.6.8 and 6.1.1.4'
S S 0.1246 0.1234 'International Tables Vol C Tables 4.2.6.8 and 6.1.1.4'
Br Br -0.2901 2.4595 'International Tables Vol C Tables 4.2.6.8 and 6.1.1.4'
Ir Ir -1.4442 7.9887 'International Tables Vol C Tables 4.2.6.8 and 6.1.1.4'

loop_
_geom_angle_atom_site_label_1
_geom_angle_atom_site_label_2
_geom_angle_atom_site_label_3
_geom_angle
N Ir C9 90.09(16)
N Ir C13 157.32(15)
C9 Ir C13 98.78(17)
N Ir C12 164.17(15)
C9 Ir C12 81.84(17)
C13 Ir C12 38.43(16)
N Ir C8 92.61(16)
C9 Ir C8 39.43(18)
C13 Ir C8 81.55(17)
C12 Ir C8 89.77(17)
N Ir Br 88.27(10)
C9 Ir Br 155.28(13)
C13 Ir Br 92.02(12)
C12 Ir Br 93.38(12)
C8 Ir Br 165.30(13)
N C1 S 115.7(3)
C7 C2 N 126.3(4)
C7 C2 C3 120.6(4)
N C2 C3 113.0(4)
C1 N C2 111.3(3)
C1 N Ir 124.5(3)
C2 N Ir 124.2(3)
C1 S C3 89.5(2)
C2 C3 C4 121.1(4)
C2 C3 S 110.5(3)
C4 C3 S 128.4(3)
C5 C4 C3 117.3(4)
C4 C5 C6 121.6(4)
C7 C6 C5 121.0(4)
C6 C7 C2 118.2(4)
C9 C8 C15 123.5(4)
C9 C8 Ir 69.1(2)
C15 C8 Ir 113.5(3)
C8 C9 C10 124.4(4)
C8 C9 Ir 71.5(2)
C10 C9 Ir 111.3(3)
C9 C10 C11 112.0(4)
C12 C11 C10 111.6(4)
C13 C12 C11 124.4(4)
C13 C12 Ir 70.4(2)
C11 C12 Ir 113.7(3)
C12 C13 C14 124.9(4)
C12 C13 Ir 71.1(2)
C14 C13 Ir 110.5(3)
C13 C14 C15 112.6(4)
C8 C15 C14 111.7(4)

loop_
_geom_bond_atom_site_label_1
_geom_bond_atom_site_label_2
_geom_bond_distance
Ir N 2.089(3)
Ir C9 2.097(4)
Ir C13 2.117(4)
Ir C12 2.126(4)
Ir C8 2.128(4)
Ir Br 2.4848(7)
C1 N 1.307(6)
C1 S 1.714(4)
C2 C7 1.392(6)
C2 N 1.396(5)
C2 C3 1.398(5)
S C3 1.722(4)
C3 C4 1.406(6)
C4 C5 1.370(6)
C5 C6 1.407(6)
C6 C7 1.373(6)
C8 C9 1.425(6)
C8 C15 1.512(7)
C9 C10 1.522(6)
C10 C11 1.537(6)
C11 C12 1.516(6)
C12 C13 1.396(6)
C13 C14 1.510(6)
C14 C15 1.522(7)
